data_7010131
loop_
_publ_author_name
'Al-Benna, Sarah'
'Sarsfield, Mark J.'
'Thornton-Pett, Mark'
'Ormsby, Daniel L.'
'Maddox, Peter J.'
'Br\`es, Philippe'
'Bochmann, Manfred'

_publ_section_title
;
 Sterically hindered iminophosphorane complexes of vanadium, iron,
 cobalt and nickel: a synthetic, structural and catalytic
 study&#x200A;&#x2020;
;
_journal_issue 23
_journal_name_full 'Journal of the Chemical Society, Dalton Transactions'
_journal_page_first 4247
_journal_paper_doi 10.1039/b006329k
_journal_year 2000
_chemical_formula_sum 'C36 H43 Br2 Cl2 Fe N3 P2 Si2'
_chemical_formula_weight 922.42
_chemical_name_systematic
; 
 ? 
;
_space_group_IT_number 2
_symmetry_cell_setting triclinic
_symmetry_space_group_name_Hall '-P 1'
_symmetry_space_group_name_H-M 'P -1'
_atom_sites_solution_hydrogens geom
_atom_sites_solution_primary direct
_atom_sites_solution_secondary difmap
_audit_creation_method SHELXL-97
_cell_angle_alpha 79.8090(13)
_cell_angle_beta 79.5410(14)
_cell_angle_gamma 88.6500(15)
_cell_formula_units_Z 4
_cell_length_a 9.4409(2)
_cell_length_b 20.1425(5)
_cell_length_c 22.0698(5)
_cell_measurement_reflns_used 66136
_cell_measurement_temperature 150(2)
_cell_measurement_theta_max 28.33
_cell_measurement_theta_min 1.0
_cell_volume 4061.86(16)
_computing_cell_refinement 'DENZO-SMN (Otwinowski & Minor, 1996)'
_computing_data_collection 'COLLECT (Nonius, 1999)'
_computing_data_reduction 'DENZO-SMN (Otwinowski & Minor, 1996)'
_computing_molecular_graphics 'ORTEX (McArdle, 1995)'
_computing_publication_material 'local program'
_computing_structure_refinement 'SHELXL-97 (Sheldrick, 1997)'
_computing_structure_solution 'SHELXS-97 (Sheldrick, 1990)'
_diffrn_ambient_temperature 150(2)
_diffrn_detector_area_resol_mean 9.091
_diffrn_measured_fraction_theta_full 0.989
_diffrn_measured_fraction_theta_max 0.989
_diffrn_measurement_device_type 'Nonius KappaCCD area detector diffractometer'
_diffrn_measurement_method
;
   Detector set at 30mm from sample with different 2theta offsets 
   1 degree phi exposures for chi=0 degree settings
   1 degree omega exposures for chi=90 degree settings
;
_diffrn_radiation_monochromator graphite
_diffrn_radiation_source 'fine-focus sealed tube'
_diffrn_radiation_type MoK\a
_diffrn_radiation_wavelength 0.71073
_diffrn_reflns_av_R_equivalents 0.0962
_diffrn_reflns_av_sigmaI/netI 0.0771
_diffrn_reflns_limit_h_max 11
_diffrn_reflns_limit_h_min -11
_diffrn_reflns_limit_k_max 24
_diffrn_reflns_limit_k_min -24
_diffrn_reflns_limit_l_max 27
_diffrn_reflns_limit_l_min -26
_diffrn_reflns_number 66136
_diffrn_reflns_theta_full 26.00
_diffrn_reflns_theta_max 26.00
_diffrn_reflns_theta_min 4.23
_exptl_absorpt_coefficient_mu 2.638
_exptl_absorpt_correction_T_max 0.9491
_exptl_absorpt_correction_T_min 0.6205
_exptl_absorpt_correction_type multi-scan
_exptl_absorpt_process_details
;
 Using multiple and symmetry-related data measurements via the program SORTAV
 See R.H. Blessing, Acta Cryst (1995), A51, 33-38 
;
_exptl_crystal_colour red
_exptl_crystal_density_diffrn 1.508
_exptl_crystal_density_method 'not measured'
_exptl_crystal_description prism
_exptl_crystal_F_000 1872
_exptl_crystal_size_max 0.20
_exptl_crystal_size_mid 0.10
_exptl_crystal_size_min 0.02
_refine_diff_density_max 2.353
_refine_diff_density_min -0.979
_refine_diff_density_rms 0.128
_refine_ls_extinction_coef 0.0016(3)
_refine_ls_extinction_expression Fc^*^=kFc[1+0.001xFc^2^\l^3^/sin(2\q)]^-1/4^
_refine_ls_extinction_method SHELXL
_refine_ls_goodness_of_fit_ref 1.080
_refine_ls_hydrogen_treatment mixed
_refine_ls_matrix_type full
_refine_ls_number_parameters 878
_refine_ls_number_reflns 15808
_refine_ls_number_restraints 0
_refine_ls_restrained_S_all 1.080
_refine_ls_R_factor_all 0.1024
_refine_ls_R_factor_gt 0.0680
_refine_ls_shift/su_max 0.005
_refine_ls_shift/su_mean 0.000
_refine_ls_structure_factor_coef Fsqd
_refine_ls_weighting_details 'calc w=1/[\s^2^(Fo^2^)+(0.0583P)^2^+20.2429P] where P=(Fo^2^+2Fc^2^)/3'
_refine_ls_weighting_scheme calc
_refine_ls_wR_factor_gt 0.1534
_refine_ls_wR_factor_ref 0.1738
_reflns_number_gt 11398
_reflns_number_total 15808
_reflns_threshold_expression >2sigma(I)
_cod_data_source_file b006329k.txt
_cod_data_source_block ms425
_cod_original_cell_volume 4061.87(16)
_cod_original_sg_symbol_H-M P-1
_cod_database_code 7010131

loop_
_symmetry_equiv_pos_as_xyz
'x, y, z'
'-x, -y, -z'

loop_
_atom_site_label
_atom_site_type_symbol
_atom_site_fract_x
_atom_site_fract_y
_atom_site_fract_z
_atom_site_U_iso_or_equiv
_atom_site_adp_type
_atom_site_occupancy
_atom_site_symmetry_multiplicity
_atom_site_calc_flag
_atom_site_refinement_flags
_atom_site_disorder_assembly
_atom_site_disorder_group
Fe1_1 Fe 1.41622(9) -0.23961(5) 0.20344(4) 0.0292(2) Uani 1 1 d . . .
Br1_1 Br 1.52945(8) -0.26626(4) 0.29719(3) 0.03907(19) Uani 1 1 d . . .
Br2_1 Br 1.52745(8) -0.23425(4) 0.09296(3) 0.04005(19) Uani 1 1 d . . .
N1_1 N 1.3363(6) -0.3497(3) 0.2163(3) 0.0322(12) Uani 1 1 d . . .
Si1_1 Si 1.4460(2) -0.41952(10) 0.23133(10) 0.0386(4) Uani 1 1 d . . .
C11_1 C 1.3976(9) -0.4938(4) 0.1984(4) 0.0473(19) Uani 1 1 d . . .
H11A_1 H 1.2941 -0.5031 0.2112 0.071 Uiso 1 1 calc R . .
H11B_1 H 1.4516 -0.5333 0.2141 0.071 Uiso 1 1 calc R . .
H11C_1 H 1.4220 -0.4837 0.1526 0.071 Uiso 1 1 calc R . .
C12_1 C 1.4409(10) -0.4511(4) 0.3166(4) 0.056(2) Uani 1 1 d . . .
H12A_1 H 1.4697 -0.4147 0.3361 0.085 Uiso 1 1 calc R . .
H12B_1 H 1.5073 -0.4889 0.3218 0.085 Uiso 1 1 calc R . .
H12C_1 H 1.3429 -0.4662 0.3365 0.085 Uiso 1 1 calc R . .
C13_1 C 1.6329(8) -0.3967(4) 0.1939(4) 0.050(2) Uani 1 1 d . . .
H13A_1 H 1.6399 -0.3874 0.1483 0.075 Uiso 1 1 calc R . .
H13B_1 H 1.6966 -0.4341 0.2054 0.075 Uiso 1 1 calc R . .
H13C_1 H 1.6619 -0.3564 0.2079 0.075 Uiso 1 1 calc R . .
P1_1 P 1.17194(17) -0.35165(8) 0.21492(8) 0.0277(3) Uani 1 1 d . . .
C111_1 C 1.1236(7) -0.3545(3) 0.1395(3) 0.0298(14) Uani 1 1 d . . .
C112_1 C 0.9863(8) -0.3374(4) 0.1275(3) 0.0398(16) Uani 1 1 d . . .
H112_1 H 0.9161 -0.3229 0.1589 0.048 Uiso 1 1 calc R . .
C113_1 C 0.9512(9) -0.3416(4) 0.0695(4) 0.0458(19) Uani 1 1 d . . .
H113_1 H 0.8580 -0.3292 0.0611 0.055 Uiso 1 1 calc R . .
C114_1 C 1.0531(10) -0.3637(4) 0.0244(4) 0.050(2) Uani 1 1 d . . .
H114_1 H 1.0289 -0.3673 -0.0148 0.060 Uiso 1 1 calc R . .
C115_1 C 1.1887(9) -0.3805(4) 0.0354(3) 0.0470(19) Uani 1 1 d . . .
H115_1 H 1.2578 -0.3958 0.0040 0.056 Uiso 1 1 calc R . .
C116_1 C 1.2250(8) -0.3751(3) 0.0928(3) 0.0370(16) Uani 1 1 d . . .
H116_1 H 1.3198 -0.3857 0.1001 0.044 Uiso 1 1 calc R . .
C121_1 C 1.0681(7) -0.4169(3) 0.2702(3) 0.0275(13) Uani 1 1 d . . .
C122_1 C 0.9916(8) -0.4673(4) 0.2523(3) 0.0375(16) Uani 1 1 d . . .
H122_1 H 0.9900 -0.4668 0.2093 0.045 Uiso 1 1 calc R . .
C123_1 C 0.9192(8) -0.5173(4) 0.2974(4) 0.0448(18) Uani 1 1 d . . .
H123_1 H 0.8674 -0.5512 0.2854 0.054 Uiso 1 1 calc R . .
C124_1 C 0.9217(8) -0.5182(4) 0.3594(4) 0.0430(17) Uani 1 1 d . . .
H124_1 H 0.8715 -0.5530 0.3900 0.052 Uiso 1 1 calc R . .
C125_1 C 0.9962(8) -0.4693(4) 0.3785(3) 0.0408(17) Uani 1 1 d . . .
H125_1 H 0.9968 -0.4703 0.4216 0.049 Uiso 1 1 calc R . .
C126_1 C 1.0698(7) -0.4189(3) 0.3334(3) 0.0325(14) Uani 1 1 d . . .
H126_1 H 1.1218 -0.3854 0.3459 0.039 Uiso 1 1 calc R . .
N2_1 N 1.4265(5) -0.1278(3) 0.2058(3) 0.0298(12) Uani 1 1 d . . .
Si2_1 Si 1.5843(2) -0.08439(10) 0.20470(9) 0.0339(4) Uani 1 1 d . . .
C21_1 C 1.7345(7) -0.1245(4) 0.1589(4) 0.0464(19) Uani 1 1 d . . .
H21A_1 H 1.7421 -0.1717 0.1787 0.070 Uiso 1 1 calc R . .
H21B_1 H 1.8245 -0.1005 0.1574 0.070 Uiso 1 1 calc R . .
H21C_1 H 1.7166 -0.1225 0.1162 0.070 Uiso 1 1 calc R . .
C22_1 C 1.6196(8) -0.0808(4) 0.2846(3) 0.0384(16) Uani 1 1 d . . .
H22A_1 H 1.5560 -0.0475 0.3029 0.058 Uiso 1 1 calc R . .
H22B_1 H 1.7202 -0.0677 0.2818 0.058 Uiso 1 1 calc R . .
H22C_1 H 1.6010 -0.1252 0.3112 0.058 Uiso 1 1 calc R . .
C23_1 C 1.5822(8) 0.0061(4) 0.1650(4) 0.0481(19) Uani 1 1 d . . .
H23A_1 H 1.5560 0.0083 0.1238 0.072 Uiso 1 1 calc R . .
H23B_1 H 1.6780 0.0263 0.1602 0.072 Uiso 1 1 calc R . .
H23C_1 H 1.5116 0.0310 0.1905 0.072 Uiso 1 1 calc R . .
P2_1 P 1.27394(17) -0.09398(8) 0.21591(8) 0.0262(3) Uani 1 1 d . . .
C211_1 C 1.2243(7) -0.0449(3) 0.1458(3) 0.0301(14) Uani 1 1 d . . .
C212_1 C 1.0918(8) -0.0110(3) 0.1455(3) 0.0362(15) Uani 1 1 d . . .
H212_1 H 1.0263 -0.0110 0.1836 0.043 Uiso 1 1 calc R . .
C213_1 C 1.0571(8) 0.0219(4) 0.0901(4) 0.0427(18) Uani 1 1 d . . .
H213_1 H 0.9674 0.0441 0.0899 0.051 Uiso 1 1 calc R . .
C214_1 C 1.1534(9) 0.0225(4) 0.0344(4) 0.0448(18) Uani 1 1 d . . .
H214_1 H 1.1296 0.0459 -0.0037 0.054 Uiso 1 1 calc R . .
C215_1 C 1.2824(9) -0.0104(4) 0.0337(3) 0.0447(18) Uani 1 1 d . . .
H215_1 H 1.3474 -0.0096 -0.0047 0.054 Uiso 1 1 calc R . .
C216_1 C 1.3183(8) -0.0450(4) 0.0894(3) 0.0382(16) Uani 1 1 d . . .
H216_1 H 1.4067 -0.0687 0.0888 0.046 Uiso 1 1 calc R . .
C221_1 C 1.2394(7) -0.0454(3) 0.2786(3) 0.0302(14) Uani 1 1 d . . .
C222_1 C 1.2552(7) -0.0778(4) 0.3378(3) 0.0363(15) Uani 1 1 d . . .
H222_1 H 1.2792 -0.1243 0.3443 0.044 Uiso 1 1 calc R . .
C223_1 C 1.2364(8) -0.0436(4) 0.3875(3) 0.0413(17) Uani 1 1 d . . .
H223_1 H 1.2484 -0.0665 0.4277 0.050 Uiso 1 1 calc R . .
C224_1 C 1.2004(9) 0.0234(4) 0.3792(4) 0.0479(19) Uani 1 1 d . . .
H224_1 H 1.1863 0.0468 0.4136 0.058 Uiso 1 1 calc R . .
C225_1 C 1.1846(9) 0.0568(4) 0.3201(4) 0.051(2) Uani 1 1 d . . .
H225_1 H 1.1604 0.1032 0.3143 0.061 Uiso 1 1 calc R . .
C226_1 C 1.2037(8) 0.0232(4) 0.2693(3) 0.0383(16) Uani 1 1 d . . .
H226_1 H 1.1927 0.0463 0.2291 0.046 Uiso 1 1 calc R . .
C1_1 C 1.0918(6) -0.2737(3) 0.2364(3) 0.0256(13) Uani 1 1 d . . .
C2_1 C 0.9493(6) -0.2676(3) 0.2635(3) 0.0278(13) Uani 1 1 d . . .
H2_1 H 0.8847 -0.3048 0.2711 0.033 Uiso 1 1 calc R . .
C3_1 C 0.9021(7) -0.2058(3) 0.2795(3) 0.0325(14) Uani 1 1 d . . .
H3_1 H 0.8051 -0.2005 0.2989 0.039 Uiso 1 1 calc R . .
C4_1 C 0.9981(7) -0.1527(3) 0.2669(3) 0.0317(14) Uani 1 1 d . . .
H4_1 H 0.9673 -0.1101 0.2771 0.038 Uiso 1 1 calc R . .
C5_1 C 1.1403(6) -0.1613(3) 0.2390(3) 0.0257(13) Uani 1 1 d . . .
N6_1 N 1.1874(5) -0.2214(3) 0.2247(2) 0.0256(11) Uani 1 1 d . . .
Fe1_2 Fe 0.88382(9) 0.24027(4) 0.37781(4) 0.0273(2) Uani 1 1 d . . .
Br1_2 Br 0.85517(8) 0.11946(3) 0.41726(4) 0.0443(2) Uani 1 1 d . . .
Br2_2 Br 0.69662(7) 0.32770(3) 0.36733(3) 0.03592(18) Uani 1 1 d . . .
N1_2 N 0.8878(6) 0.2290(3) 0.2738(3) 0.0412(14) Uani 1 1 d . . .
Si1_2 Si 0.7593(2) 0.17649(12) 0.25719(11) 0.0485(5) Uani 1 1 d . . .
C11_2 C 0.8441(10) 0.0953(5) 0.2445(6) 0.071(3) Uani 1 1 d . . .
H11A_2 H 0.9139 0.1022 0.2052 0.106 Uiso 1 1 calc R . .
H11B_2 H 0.7698 0.0631 0.2423 0.106 Uiso 1 1 calc R . .
H11C_2 H 0.8935 0.0775 0.2793 0.106 Uiso 1 1 calc R . .
C12_2 C 0.5977(9) 0.1617(5) 0.3184(5) 0.062(2) Uani 1 1 d . . .
H12A_2 H 0.6235 0.1359 0.3568 0.092 Uiso 1 1 calc R . .
H12B_2 H 0.5264 0.1362 0.3044 0.092 Uiso 1 1 calc R . .
H12C_2 H 0.5568 0.2051 0.3267 0.092 Uiso 1 1 calc R . .
C13_2 C 0.6726(11) 0.2090(5) 0.1892(4) 0.068(3) Uani 1 1 d . . .
H13A_2 H 0.6076 0.2459 0.1989 0.102 Uiso 1 1 calc R . .
H13B_2 H 0.6175 0.1726 0.1798 0.102 Uiso 1 1 calc R . .
H13C_2 H 0.7467 0.2258 0.1528 0.102 Uiso 1 1 calc R . .
P1_2 P 1.01359(17) 0.26797(9) 0.22758(8) 0.0279(3) Uani 1 1 d . . .
C111_2 C 1.1216(7) 0.2285(3) 0.1666(3) 0.0279(13) Uani 1 1 d . . .
C112_2 C 1.0813(7) 0.2326(4) 0.1087(3) 0.0350(15) Uani 1 1 d . . .
H112_2 H 0.9968 0.2566 0.1008 0.042 Uiso 1 1 calc R . .
C113_2 C 1.1603(8) 0.2027(4) 0.0625(3) 0.0398(17) Uani 1 1 d . . .
H113_2 H 1.1308 0.2065 0.0231 0.048 Uiso 1 1 calc R . .
C114_2 C 1.2832(8) 0.1669(4) 0.0731(3) 0.0430(18) Uani 1 1 d . . .
H114_2 H 1.3396 0.1470 0.0409 0.052 Uiso 1 1 calc R . .
C115_2 C 1.3222(8) 0.1606(4) 0.1306(4) 0.0435(17) Uani 1 1 d . . .
H115_2 H 1.4052 0.1352 0.1384 0.052 Uiso 1 1 calc R . .
C116_2 C 1.2429(8) 0.1906(3) 0.1781(3) 0.0369(15) Uani 1 1 d . . .
H116_2 H 1.2709 0.1853 0.2179 0.044 Uiso 1 1 calc R . .
C121_2 C 0.9687(7) 0.3481(3) 0.1840(3) 0.0316(14) Uani 1 1 d . . .
C122_2 C 0.8267(8) 0.3693(4) 0.1927(4) 0.0433(17) Uani 1 1 d . . .
H122_2 H 0.7563 0.3429 0.2231 0.052 Uiso 1 1 calc R . .
C123_2 C 0.7861(9) 0.4287(4) 0.1576(4) 0.054(2) Uani 1 1 d . . .
H123_2 H 0.6881 0.4420 0.1632 0.065 Uiso 1 1 calc R . .
C124_2 C 0.8885(9) 0.4680(4) 0.1149(4) 0.0473(19) Uani 1 1 d . . .
H124_2 H 0.8614 0.5087 0.0910 0.057 Uiso 1 1 calc R . .
C125_2 C 1.0298(9) 0.4484(4) 0.1069(4) 0.0427(17) Uani 1 1 d . . .
H125_2 H 1.1006 0.4759 0.0779 0.051 Uiso 1 1 calc R . .
C126_2 C 1.0690(8) 0.3896(4) 0.1403(4) 0.0420(17) Uani 1 1 d . . .
H126_2 H 1.1671 0.3765 0.1337 0.050 Uiso 1 1 calc R . .
N2_2 N 0.9487(5) 0.2663(3) 0.4632(2) 0.0259(11) Uani 1 1 d . . .
Si2_2 Si 0.82069(18) 0.27968(9) 0.52724(8) 0.0261(4) Uani 1 1 d . . .
C21_2 C 0.8936(7) 0.2561(4) 0.6017(3) 0.0367(15) Uani 1 1 d . . .
H21A_2 H 0.9286 0.2096 0.6053 0.055 Uiso 1 1 calc R . .
H21B_2 H 0.8172 0.2597 0.6375 0.055 Uiso 1 1 calc R . .
H21C_2 H 0.9732 0.2866 0.6013 0.055 Uiso 1 1 calc R . .
C22_2 C 0.6581(7) 0.2277(3) 0.5326(3) 0.0352(15) Uani 1 1 d . . .
H22A_2 H 0.6119 0.2437 0.4964 0.053 Uiso 1 1 calc R . .
H22B_2 H 0.5907 0.2314 0.5712 0.053 Uiso 1 1 calc R . .
H22C_2 H 0.6859 0.1805 0.5329 0.053 Uiso 1 1 calc R . .
C23_2 C 0.7708(8) 0.3709(3) 0.5213(3) 0.0377(16) Uani 1 1 d . . .
H23A_2 H 0.8585 0.3985 0.5136 0.057 Uiso 1 1 calc R . .
H23B_2 H 0.7099 0.3780 0.5606 0.057 Uiso 1 1 calc R . .
H23C_2 H 0.7181 0.3838 0.4867 0.057 Uiso 1 1 calc R . .
P2_2 P 1.11695(16) 0.26498(8) 0.45734(7) 0.0237(3) Uani 1 1 d . . .
C211_2 C 1.2020(6) 0.3271(3) 0.4891(3) 0.0258(13) Uani 1 1 d . . .
C212_2 C 1.1959(7) 0.3951(3) 0.4606(3) 0.0325(14) Uani 1 1 d . . .
H212_2 H 1.1450 0.4071 0.4269 0.039 Uiso 1 1 calc R . .
C213_2 C 1.2638(8) 0.4450(3) 0.4815(3) 0.0376(16) Uani 1 1 d . . .
H213_2 H 1.2609 0.4907 0.4616 0.045 Uiso 1 1 calc R . .
C214_2 C 1.3360(8) 0.4277(4) 0.5316(4) 0.0422(17) Uani 1 1 d . . .
H214_2 H 1.3826 0.4616 0.5460 0.051 Uiso 1 1 calc R . .
C215_2 C 1.3400(8) 0.3615(4) 0.5603(3) 0.0402(17) Uani 1 1 d . . .
H215_2 H 1.3888 0.3500 0.5947 0.048 Uiso 1 1 calc R . .
C216_2 C 1.2741(7) 0.3112(3) 0.5397(3) 0.0329(14) Uani 1 1 d . . .
H216_2 H 1.2778 0.2657 0.5601 0.039 Uiso 1 1 calc R . .
C221_2 C 1.1952(7) 0.1847(3) 0.4853(3) 0.0282(13) Uani 1 1 d . . .
C222_2 C 1.3427(7) 0.1733(3) 0.4722(3) 0.0340(15) Uani 1 1 d . . .
H222_2 H 1.4050 0.2076 0.4467 0.041 Uiso 1 1 calc R . .
C223_2 C 1.3993(8) 0.1124(4) 0.4962(4) 0.0424(17) Uani 1 1 d . . .
H223_2 H 1.5003 0.1054 0.4881 0.051 Uiso 1 1 calc R . .
C224_2 C 1.3088(8) 0.0620(4) 0.5318(4) 0.0438(17) Uani 1 1 d . . .
H224_2 H 1.3474 0.0200 0.5480 0.053 Uiso 1 1 calc R . .
C225_2 C 1.1618(8) 0.0723(4) 0.5441(4) 0.0400(16) Uani 1 1 d . . .
H225_2 H 1.1001 0.0372 0.5688 0.048 Uiso 1 1 calc R . .
C226_2 C 1.1038(7) 0.1330(3) 0.5208(3) 0.0332(14) Uani 1 1 d . . .
H226_2 H 1.0025 0.1395 0.5288 0.040 Uiso 1 1 calc R . .
C1_2 C 1.1455(6) 0.2878(3) 0.2738(3) 0.0254(12) Uani 1 1 d . . .
C2_2 C 1.2819(7) 0.3140(4) 0.2472(3) 0.0347(15) Uani 1 1 d . . .
H2_2 H 1.3110 0.3239 0.2031 0.042 Uiso 1 1 calc R . .
C3_2 C 1.3751(7) 0.3256(3) 0.2864(3) 0.0322(14) Uani 1 1 d . . .
H3_2 H 1.4691 0.3433 0.2693 0.039 Uiso 1 1 calc R . .
C4_2 C 1.3298(7) 0.3110(3) 0.3503(3) 0.0300(14) Uani 1 1 d . . .
H4_2 H 1.3919 0.3183 0.3779 0.036 Uiso 1 1 calc R . .
C5_2 C 1.1917(6) 0.2854(3) 0.3735(3) 0.0251(12) Uani 1 1 d . . .
N6_2 N 1.1006(5) 0.2739(2) 0.3358(2) 0.0227(10) Uani 1 1 d . . .
C1S_3 C 2.2010(10) -0.1926(5) 0.0330(5) 0.063(2) Uani 1 1 d . . .
H1SA_3 H 2.2795 -0.1869 0.0559 0.076 Uiso 1 1 calc R . .
H1SB_3 H 2.1895 -0.2415 0.0337 0.076 Uiso 1 1 calc R . .
Cl1_3 Cl 2.2501(4) -0.15240(18) -0.04381(13) 0.0947(10) Uani 1 1 d . . .
Cl2_3 Cl 2.0411(2) -0.16213(10) 0.07160(10) 0.0533(5) Uani 1 1 d . . .
C2S_3 C 1.5892(13) -0.3458(5) -0.0246(5) 0.086(4) Uani 1 1 d . . .
H2SA_3 H 1.5293 -0.3203 0.0050 0.103 Uiso 1 1 calc R . .
H2SB_3 H 1.6831 -0.3221 -0.0394 0.103 Uiso 1 1 calc R . .
Cl3_3 Cl 1.5065(4) -0.3469(3) -0.08677(15) 0.1294(16) Uani 1 1 d . . .
Cl4_3 Cl 1.6169(4) -0.4266(2) 0.01417(16) 0.1089(12) Uani 1 1 d . . .

loop_
_atom_site_aniso_label
_atom_site_aniso_U_11
_atom_site_aniso_U_22
_atom_site_aniso_U_33
_atom_site_aniso_U_23
_atom_site_aniso_U_13
_atom_site_aniso_U_12
Fe1_1 0.0224(4) 0.0373(5) 0.0282(5) -0.0068(4) -0.0041(4) 0.0007(4)
Br1_1 0.0386(4) 0.0399(4) 0.0387(4) 0.0005(3) -0.0140(3) -0.0029(3)
Br2_1 0.0443(4) 0.0441(4) 0.0303(4) -0.0097(3) 0.0010(3) -0.0044(3)
N1_1 0.030(3) 0.026(3) 0.041(3) -0.009(2) -0.006(2) -0.001(2)
Si1_1 0.0333(10) 0.0335(10) 0.0474(12) -0.0059(9) -0.0047(8) 0.0031(8)
C11_1 0.048(4) 0.026(4) 0.068(5) -0.015(4) -0.007(4) 0.003(3)
C12_1 0.054(5) 0.049(5) 0.061(5) 0.003(4) -0.010(4) 0.009(4)
C13_1 0.035(4) 0.044(4) 0.068(5) -0.009(4) -0.001(4) 0.008(3)
P1_1 0.0279(8) 0.0252(8) 0.0312(8) -0.0062(7) -0.0071(6) -0.0018(6)
C111_1 0.038(4) 0.024(3) 0.029(3) -0.001(3) -0.011(3) -0.006(3)
C112_1 0.043(4) 0.042(4) 0.037(4) -0.002(3) -0.015(3) -0.004(3)
C113_1 0.048(4) 0.050(5) 0.044(4) -0.002(4) -0.026(4) -0.015(4)
C114_1 0.075(6) 0.044(5) 0.032(4) -0.005(3) -0.012(4) -0.017(4)
C115_1 0.059(5) 0.046(5) 0.033(4) -0.006(3) -0.002(3) -0.009(4)
C116_1 0.046(4) 0.030(4) 0.031(3) -0.004(3) 0.002(3) -0.008(3)
C121_1 0.029(3) 0.023(3) 0.031(3) -0.005(3) -0.006(3) -0.003(2)
C122_1 0.042(4) 0.037(4) 0.037(4) -0.011(3) -0.011(3) -0.006(3)
C123_1 0.053(5) 0.032(4) 0.049(4) -0.006(3) -0.007(4) -0.018(3)
C124_1 0.047(4) 0.033(4) 0.043(4) 0.008(3) -0.006(3) -0.013(3)
C125_1 0.053(5) 0.040(4) 0.029(3) -0.002(3) -0.008(3) -0.003(3)
C126_1 0.036(4) 0.026(3) 0.038(4) -0.010(3) -0.006(3) -0.004(3)
N2_1 0.020(3) 0.032(3) 0.038(3) -0.006(2) -0.007(2) 0.000(2)
Si2_1 0.0278(9) 0.0322(10) 0.0421(11) -0.0055(8) -0.0079(8) -0.0044(7)
C21_1 0.028(4) 0.059(5) 0.054(5) -0.016(4) -0.004(3) -0.006(3)
C22_1 0.037(4) 0.037(4) 0.045(4) -0.011(3) -0.013(3) -0.001(3)
C23_1 0.041(4) 0.042(4) 0.060(5) -0.001(4) -0.014(4) -0.018(3)
P2_1 0.0251(8) 0.0241(8) 0.0300(8) -0.0042(6) -0.0067(6) -0.0022(6)
C211_1 0.030(3) 0.030(3) 0.032(3) -0.004(3) -0.011(3) -0.006(3)
C212_1 0.038(4) 0.030(4) 0.044(4) -0.007(3) -0.015(3) 0.000(3)
C213_1 0.042(4) 0.032(4) 0.059(5) -0.003(3) -0.027(4) 0.000(3)
C214_1 0.061(5) 0.035(4) 0.042(4) 0.004(3) -0.026(4) -0.011(3)
C215_1 0.051(5) 0.053(5) 0.028(4) 0.001(3) -0.009(3) -0.014(4)
C216_1 0.043(4) 0.039(4) 0.033(4) -0.003(3) -0.010(3) -0.005(3)
C221_1 0.027(3) 0.026(3) 0.039(4) -0.010(3) -0.007(3) -0.002(2)
C222_1 0.037(4) 0.033(4) 0.038(4) -0.002(3) -0.008(3) -0.011(3)
C223_1 0.049(4) 0.041(4) 0.032(4) -0.006(3) -0.003(3) -0.006(3)
C224_1 0.058(5) 0.051(5) 0.037(4) -0.017(4) -0.006(3) -0.005(4)
C225_1 0.069(6) 0.037(4) 0.050(5) -0.018(4) -0.011(4) 0.007(4)
C226_1 0.044(4) 0.034(4) 0.038(4) -0.009(3) -0.009(3) -0.001(3)
C1_1 0.025(3) 0.026(3) 0.028(3) -0.004(2) -0.011(2) -0.005(2)
C2_1 0.022(3) 0.026(3) 0.034(3) -0.003(3) -0.006(2) -0.003(2)
C3_1 0.018(3) 0.036(4) 0.041(4) -0.004(3) -0.003(3) -0.002(3)
C4_1 0.025(3) 0.029(3) 0.040(4) -0.001(3) -0.009(3) 0.005(3)
C5_1 0.024(3) 0.023(3) 0.031(3) -0.004(2) -0.009(2) 0.001(2)
N6_1 0.021(3) 0.028(3) 0.028(3) -0.005(2) -0.005(2) -0.003(2)
Fe1_2 0.0207(4) 0.0254(5) 0.0357(5) -0.0052(4) -0.0047(4) -0.0022(3)
Br1_2 0.0513(5) 0.0249(4) 0.0559(5) -0.0102(3) -0.0036(3) -0.0052(3)
Br2_2 0.0252(3) 0.0340(4) 0.0492(4) -0.0045(3) -0.0110(3) 0.0003(3)
N1_2 0.034(3) 0.047(4) 0.044(3) -0.010(3) -0.007(3) -0.005(3)
Si1_2 0.0398(12) 0.0535(13) 0.0576(14) -0.0221(11) -0.0106(10) -0.0043(10)
C11_2 0.052(5) 0.061(6) 0.111(8) -0.046(6) -0.014(5) -0.003(4)
C12_2 0.039(5) 0.065(6) 0.089(7) -0.028(5) -0.022(4) 0.003(4)
C13_2 0.092(7) 0.089(7) 0.042(5) -0.033(5) -0.045(5) 0.029(6)
P1_2 0.0254(8) 0.0324(9) 0.0272(8) -0.0078(7) -0.0062(6) 0.0014(6)
C111_2 0.033(3) 0.021(3) 0.030(3) -0.001(2) -0.007(3) 0.003(2)
C112_2 0.034(4) 0.039(4) 0.033(4) -0.011(3) -0.007(3) 0.000(3)
C113_2 0.047(4) 0.042(4) 0.031(4) -0.012(3) -0.004(3) -0.009(3)
C114_2 0.051(5) 0.039(4) 0.037(4) -0.016(3) 0.007(3) -0.010(3)
C115_2 0.039(4) 0.035(4) 0.056(5) -0.011(3) -0.005(3) 0.009(3)
C116_2 0.045(4) 0.033(4) 0.034(4) -0.008(3) -0.009(3) 0.005(3)
C121_2 0.035(4) 0.037(4) 0.027(3) -0.012(3) -0.013(3) 0.004(3)
C122_2 0.031(4) 0.045(4) 0.055(5) -0.009(4) -0.012(3) 0.005(3)
C123_2 0.041(4) 0.052(5) 0.074(6) -0.009(4) -0.023(4) 0.014(4)
C124_2 0.066(5) 0.033(4) 0.049(5) -0.010(3) -0.025(4) 0.003(4)
C125_2 0.054(5) 0.032(4) 0.044(4) -0.007(3) -0.011(3) 0.002(3)
C126_2 0.044(4) 0.037(4) 0.046(4) -0.004(3) -0.014(3) -0.002(3)
N2_2 0.027(3) 0.026(3) 0.024(3) -0.003(2) -0.005(2) 0.001(2)
Si2_2 0.0237(8) 0.0275(9) 0.0278(9) -0.0075(7) -0.0037(7) -0.0020(7)
C21_2 0.036(4) 0.042(4) 0.033(4) -0.008(3) -0.006(3) -0.002(3)
C22_2 0.035(4) 0.031(4) 0.039(4) -0.008(3) -0.003(3) -0.007(3)
C23_2 0.042(4) 0.031(4) 0.041(4) -0.015(3) -0.002(3) 0.002(3)
P2_2 0.0225(8) 0.0246(8) 0.0253(8) -0.0046(6) -0.0074(6) -0.0011(6)
C211_2 0.024(3) 0.030(3) 0.026(3) -0.007(3) -0.006(2) -0.002(2)
C212_2 0.041(4) 0.026(3) 0.032(3) -0.006(3) -0.011(3) 0.004(3)
C213_2 0.044(4) 0.025(3) 0.045(4) -0.007(3) -0.013(3) 0.000(3)
C214_2 0.039(4) 0.043(4) 0.051(4) -0.019(4) -0.013(3) -0.012(3)
C215_2 0.042(4) 0.046(4) 0.040(4) -0.014(3) -0.018(3) -0.003(3)
C216_2 0.033(4) 0.030(3) 0.035(4) -0.002(3) -0.011(3) -0.001(3)
C221_2 0.027(3) 0.027(3) 0.033(3) -0.003(3) -0.012(3) -0.001(2)
C222_2 0.033(4) 0.022(3) 0.048(4) -0.002(3) -0.013(3) 0.000(3)
C223_2 0.034(4) 0.038(4) 0.060(5) -0.014(4) -0.016(3) 0.008(3)
C224_2 0.049(4) 0.030(4) 0.054(5) -0.001(3) -0.018(4) 0.000(3)
C225_2 0.038(4) 0.029(4) 0.050(4) -0.001(3) -0.006(3) -0.004(3)
C226_2 0.033(4) 0.032(4) 0.034(3) -0.003(3) -0.005(3) -0.001(3)
C1_2 0.025(3) 0.026(3) 0.026(3) -0.005(2) -0.007(2) 0.005(2)
C2_2 0.028(3) 0.048(4) 0.027(3) -0.004(3) -0.005(3) 0.000(3)
C3_2 0.018(3) 0.042(4) 0.035(4) -0.005(3) -0.002(3) -0.004(3)
C4_2 0.024(3) 0.032(3) 0.035(3) -0.005(3) -0.008(3) 0.003(3)
C5_2 0.022(3) 0.024(3) 0.032(3) -0.008(3) -0.009(2) 0.005(2)
N6_2 0.020(2) 0.026(3) 0.023(2) -0.005(2) -0.0050(19) -0.0015(19)
C1S_3 0.049(5) 0.050(5) 0.087(7) -0.004(5) -0.012(5) -0.002(4)
Cl1_3 0.105(2) 0.120(3) 0.0543(15) -0.0164(15) -0.0016(14) 0.0280(19)
Cl2_3 0.0548(12) 0.0465(11) 0.0607(12) -0.0139(9) -0.0116(10) 0.0017(9)
C2S_3 0.100(8) 0.063(6) 0.086(8) -0.036(6) 0.033(6) -0.039(6)
Cl3_3 0.079(2) 0.217(5) 0.0591(17) 0.035(2) 0.0166(15) 0.013(2)
Cl4_3 0.087(2) 0.148(3) 0.084(2) -0.008(2) -0.0120(17) 0.033(2)

loop_
_atom_type_symbol
_atom_type_description
_atom_type_scat_dispersion_real
_atom_type_scat_dispersion_imag
_atom_type_scat_source
C C 0.0033 0.0016 'International Tables Vol C Tables 4.2.6.8 and 6.1.1.4'
H H 0.0000 0.0000 'International Tables Vol C Tables 4.2.6.8 and 6.1.1.4'
Br Br -0.2901 2.4595 'International Tables Vol C Tables 4.2.6.8 and 6.1.1.4'
Fe Fe 0.3463 0.8444 'International Tables Vol C Tables 4.2.6.8 and 6.1.1.4'
N N 0.0061 0.0033 'International Tables Vol C Tables 4.2.6.8 and 6.1.1.4'
P P 0.1023 0.0942 'International Tables Vol C Tables 4.2.6.8 and 6.1.1.4'
Si Si 0.0817 0.0704 'International Tables Vol C Tables 4.2.6.8 and 6.1.1.4'
Cl Cl 0.1484 0.1585 'International Tables Vol C Tables 4.2.6.8 and 6.1.1.4'

loop_
_geom_angle_atom_site_label_1
_geom_angle_atom_site_label_2
_geom_angle_atom_site_label_3
_geom_angle
_geom_angle_site_symmetry_1
_geom_angle_site_symmetry_3
_geom_angle_publ_flag
N6_1 Fe1_1 N2_1 81.73(18) . . ?
N6_1 Fe1_1 N1_1 81.77(19) . . ?
N2_1 Fe1_1 N1_1 162.84(19) . . ?
N6_1 Fe1_1 Br2_1 117.72(14) . . ?
N2_1 Fe1_1 Br2_1 97.51(14) . . ?
N1_1 Fe1_1 Br2_1 94.32(14) . . ?
N6_1 Fe1_1 Br1_1 113.51(14) . . ?
N2_1 Fe1_1 Br1_1 90.80(14) . . ?
N1_1 Fe1_1 Br1_1 91.45(15) . . ?
Br2_1 Fe1_1 Br1_1 128.75(4) . . ?
P1_1 N1_1 Si1_1 126.1(3) . . ?
P1_1 N1_1 Fe1_1 110.5(3) . . ?
Si1_1 N1_1 Fe1_1 123.1(3) . . ?
N1_1 Si1_1 C13_1 108.9(3) . . ?
N1_1 Si1_1 C12_1 113.5(3) . . ?
C13_1 Si1_1 C12_1 108.8(4) . . ?
N1_1 Si1_1 C11_1 113.3(3) . . ?
C13_1 Si1_1 C11_1 106.3(4) . . ?
C12_1 Si1_1 C11_1 105.8(4) . . ?
N1_1 P1_1 C121_1 116.4(3) . . ?
N1_1 P1_1 C111_1 116.1(3) . . ?
C121_1 P1_1 C111_1 106.4(3) . . ?
N1_1 P1_1 C1_1 108.4(3) . . ?
C121_1 P1_1 C1_1 103.7(3) . . ?
C111_1 P1_1 C1_1 104.4(3) . . ?
C116_1 C111_1 C112_1 119.0(6) . . ?
C116_1 C111_1 P1_1 119.3(5) . . ?
C112_1 C111_1 P1_1 121.7(5) . . ?
C111_1 C112_1 C113_1 120.4(7) . . ?
C114_1 C113_1 C112_1 119.4(8) . . ?
C115_1 C114_1 C113_1 121.0(7) . . ?
C114_1 C115_1 C116_1 119.8(7) . . ?
C111_1 C116_1 C115_1 120.4(7) . . ?
C126_1 C121_1 C122_1 119.1(6) . . ?
C126_1 C121_1 P1_1 117.6(4) . . ?
C122_1 C121_1 P1_1 123.2(5) . . ?
C123_1 C122_1 C121_1 119.8(6) . . ?
C124_1 C123_1 C122_1 120.2(6) . . ?
C123_1 C124_1 C125_1 121.3(6) . . ?
C124_1 C125_1 C126_1 118.9(6) . . ?
C125_1 C126_1 C121_1 120.7(6) . . ?
P2_1 N2_1 Si2_1 122.3(3) . . ?
P2_1 N2_1 Fe1_1 113.4(3) . . ?
Si2_1 N2_1 Fe1_1 124.0(3) . . ?
N2_1 Si2_1 C21_1 108.2(3) . . ?
N2_1 Si2_1 C22_1 113.1(3) . . ?
C21_1 Si2_1 C22_1 111.2(4) . . ?
N2_1 Si2_1 C23_1 112.8(3) . . ?
C21_1 Si2_1 C23_1 106.4(4) . . ?
C22_1 Si2_1 C23_1 104.9(4) . . ?
N2_1 P2_1 C221_1 115.7(3) . . ?
N2_1 P2_1 C211_1 114.8(3) . . ?
C221_1 P2_1 C211_1 109.4(3) . . ?
N2_1 P2_1 C5_1 107.5(3) . . ?
C221_1 P2_1 C5_1 104.4(3) . . ?
C211_1 P2_1 C5_1 103.7(3) . . ?
C216_1 C211_1 C212_1 119.1(6) . . ?
C216_1 C211_1 P2_1 117.6(5) . . ?
C212_1 C211_1 P2_1 123.2(5) . . ?
C213_1 C212_1 C211_1 120.2(7) . . ?
C212_1 C213_1 C214_1 120.0(7) . . ?
C215_1 C214_1 C213_1 120.7(7) . . ?
C214_1 C215_1 C216_1 120.1(7) . . ?
C211_1 C216_1 C215_1 119.9(7) . . ?
C222_1 C221_1 C226_1 119.3(6) . . ?
C222_1 C221_1 P2_1 117.4(5) . . ?
C226_1 C221_1 P2_1 123.2(5) . . ?
C223_1 C222_1 C221_1 120.9(7) . . ?
C224_1 C223_1 C222_1 120.4(7) . . ?
C223_1 C224_1 C225_1 119.5(7) . . ?
C224_1 C225_1 C226_1 121.0(7) . . ?
C225_1 C226_1 C221_1 118.9(7) . . ?
N6_1 C1_1 C2_1 122.1(6) . . ?
N6_1 C1_1 P1_1 113.6(4) . . ?
C2_1 C1_1 P1_1 124.3(4) . . ?
C1_1 C2_1 C3_1 118.9(5) . . ?
C4_1 C3_1 C2_1 119.0(6) . . ?
C3_1 C4_1 C5_1 120.0(6) . . ?
N6_1 C5_1 C4_1 121.3(5) . . ?
N6_1 C5_1 P2_1 114.6(4) . . ?
C4_1 C5_1 P2_1 124.0(5) . . ?
C5_1 N6_1 C1_1 118.8(5) . . ?
C5_1 N6_1 Fe1_1 119.7(4) . . ?
C1_1 N6_1 Fe1_1 120.2(4) . . ?
N6_2 Fe1_2 N2_2 82.45(18) . . ?
N6_2 Fe1_2 N1_2 79.25(19) . . ?
N2_2 Fe1_2 N1_2 161.57(19) . . ?
N6_2 Fe1_2 Br1_2 115.38(14) . . ?
N2_2 Fe1_2 Br1_2 95.97(13) . . ?
N1_2 Fe1_2 Br1_2 93.85(16) . . ?
N6_2 Fe1_2 Br2_2 115.00(14) . . ?
N2_2 Fe1_2 Br2_2 96.80(14) . . ?
N1_2 Fe1_2 Br2_2 88.98(16) . . ?
Br1_2 Fe1_2 Br2_2 129.17(4) . . ?
P1_2 N1_2 Si1_2 127.8(4) . . ?
P1_2 N1_2 Fe1_2 113.1(3) . . ?
Si1_2 N1_2 Fe1_2 119.0(3) . . ?
N1_2 Si1_2 C12_2 113.6(4) . . ?
N1_2 Si1_2 C11_2 109.0(4) . . ?
C12_2 Si1_2 C11_2 110.0(5) . . ?
N1_2 Si1_2 C13_2 117.0(4) . . ?
C12_2 Si1_2 C13_2 99.1(5) . . ?
C11_2 Si1_2 C13_2 107.6(5) . . ?
N1_2 P1_2 C121_2 116.1(3) . . ?
N1_2 P1_2 C111_2 120.6(3) . . ?
C121_2 P1_2 C111_2 102.2(3) . . ?
N1_2 P1_2 C1_2 107.3(3) . . ?
C121_2 P1_2 C1_2 105.6(3) . . ?
C111_2 P1_2 C1_2 103.6(3) . . ?
C112_2 C111_2 C116_2 118.3(6) . . ?
C112_2 C111_2 P1_2 120.7(5) . . ?
C116_2 C111_2 P1_2 120.9(5) . . ?
C113_2 C112_2 C111_2 121.5(7) . . ?
C112_2 C113_2 C114_2 120.2(7) . . ?
C115_2 C114_2 C113_2 119.1(7) . . ?
C114_2 C115_2 C116_2 121.4(7) . . ?
C115_2 C116_2 C111_2 119.3(7) . . ?
C122_2 C121_2 C126_2 117.4(7) . . ?
C122_2 C121_2 P1_2 119.0(6) . . ?
C126_2 C121_2 P1_2 123.5(5) . . ?
C121_2 C122_2 C123_2 120.9(7) . . ?
C124_2 C123_2 C122_2 119.7(8) . . ?
C125_2 C124_2 C123_2 119.9(8) . . ?
C126_2 C125_2 C124_2 120.3(8) . . ?
C125_2 C126_2 C121_2 121.7(7) . . ?
P2_2 N2_2 Si2_2 127.8(3) . . ?
P2_2 N2_2 Fe1_2 110.7(3) . . ?
Si2_2 N2_2 Fe1_2 121.3(3) . . ?
N2_2 Si2_2 C22_2 109.6(3) . . ?
N2_2 Si2_2 C23_2 111.3(3) . . ?
C22_2 Si2_2 C23_2 109.9(3) . . ?
N2_2 Si2_2 C21_2 110.7(3) . . ?
C22_2 Si2_2 C21_2 108.9(3) . . ?
C23_2 Si2_2 C21_2 106.3(3) . . ?
N2_2 P2_2 C211_2 118.4(3) . . ?
N2_2 P2_2 C221_2 116.5(3) . . ?
C211_2 P2_2 C221_2 105.7(3) . . ?
N2_2 P2_2 C5_2 106.4(3) . . ?
C211_2 P2_2 C5_2 102.6(3) . . ?
C221_2 P2_2 C5_2 105.7(3) . . ?
C216_2 C211_2 C212_2 118.5(6) . . ?
C216_2 C211_2 P2_2 123.7(5) . . ?
C212_2 C211_2 P2_2 117.8(5) . . ?
C213_2 C212_2 C211_2 120.4(6) . . ?
C212_2 C213_2 C214_2 119.8(6) . . ?
C215_2 C214_2 C213_2 120.0(6) . . ?
C214_2 C215_2 C216_2 120.9(7) . . ?
C215_2 C216_2 C211_2 120.3(6) . . ?
C222_2 C221_2 C226_2 119.3(6) . . ?
C222_2 C221_2 P2_2 122.0(5) . . ?
C226_2 C221_2 P2_2 118.7(5) . . ?
C223_2 C222_2 C221_2 120.5(6) . . ?
C224_2 C223_2 C222_2 119.8(7) . . ?
C223_2 C224_2 C225_2 120.2(7) . . ?
C226_2 C225_2 C224_2 120.7(7) . . ?
C225_2 C226_2 C221_2 119.4(6) . . ?
N6_2 C1_2 C2_2 122.1(5) . . ?
N6_2 C1_2 P1_2 114.5(4) . . ?
C2_2 C1_2 P1_2 123.4(5) . . ?
C1_2 C2_2 C3_2 118.9(6) . . ?
C4_2 C3_2 C2_2 119.3(6) . . ?
C3_2 C4_2 C5_2 118.7(6) . . ?
N6_2 C5_2 C4_2 122.4(6) . . ?
N6_2 C5_2 P2_2 114.4(4) . . ?
C4_2 C5_2 P2_2 123.2(5) . . ?
C1_2 N6_2 C5_2 118.6(5) . . ?
C1_2 N6_2 Fe1_2 122.6(4) . . ?
C5_2 N6_2 Fe1_2 118.6(4) . . ?
Cl1_3 C1S_3 Cl2_3 113.3(5) . . ?
Cl3_3 C2S_3 Cl4_3 112.0(5) . . ?

loop_
_geom_bond_atom_site_label_1
_geom_bond_atom_site_label_2
_geom_bond_distance
_geom_bond_site_symmetry_2
_geom_bond_publ_flag
Fe1_1 N6_1 2.163(5) . ?
Fe1_1 N2_1 2.267(5) . ?
Fe1_1 N1_1 2.312(5) . ?
Fe1_1 Br2_1 2.4583(11) . ?
Fe1_1 Br1_1 2.4687(11) . ?
N1_1 P1_1 1.559(6) . ?
N1_1 Si1_1 1.747(6) . ?
Si1_1 C13_1 1.840(8) . ?
Si1_1 C12_1 1.868(9) . ?
Si1_1 C11_1 1.874(7) . ?
P1_1 C121_1 1.799(6) . ?
P1_1 C111_1 1.815(6) . ?
P1_1 C1_1 1.826(6) . ?
C111_1 C116_1 1.388(9) . ?
C111_1 C112_1 1.393(10) . ?
C112_1 C113_1 1.395(10) . ?
C113_1 C114_1 1.379(12) . ?
C114_1 C115_1 1.369(12) . ?
C115_1 C116_1 1.393(10) . ?
C121_1 C126_1 1.391(9) . ?
C121_1 C122_1 1.409(9) . ?
C122_1 C123_1 1.381(10) . ?
C123_1 C124_1 1.370(11) . ?
C124_1 C125_1 1.388(10) . ?
C125_1 C126_1 1.389(9) . ?
N2_1 P2_1 1.574(5) . ?
N2_1 Si2_1 1.740(5) . ?
Si2_1 C21_1 1.843(8) . ?
Si2_1 C22_1 1.867(7) . ?
Si2_1 C23_1 1.879(8) . ?
P2_1 C221_1 1.811(6) . ?
P2_1 C211_1 1.813(7) . ?
P2_1 C5_1 1.815(6) . ?
C211_1 C216_1 1.392(9) . ?
C211_1 C212_1 1.412(9) . ?
C212_1 C213_1 1.374(10) . ?
C213_1 C214_1 1.388(11) . ?
C214_1 C215_1 1.371(12) . ?
C215_1 C216_1 1.397(10) . ?
C221_1 C222_1 1.386(10) . ?
C221_1 C226_1 1.402(9) . ?
C222_1 C223_1 1.379(10) . ?
C223_1 C224_1 1.372(11) . ?
C224_1 C225_1 1.390(11) . ?
C225_1 C226_1 1.392(10) . ?
C1_1 N6_1 1.362(7) . ?
C1_1 C2_1 1.382(8) . ?
C2_1 C3_1 1.394(9) . ?
C3_1 C4_1 1.376(9) . ?
C4_1 C5_1 1.391(9) . ?
C5_1 N6_1 1.351(8) . ?
Fe1_2 N6_2 2.159(5) . ?
Fe1_2 N2_2 2.233(5) . ?
Fe1_2 N1_2 2.340(6) . ?
Fe1_2 Br1_2 2.4388(11) . ?
Fe1_2 Br2_2 2.4771(11) . ?
N1_2 P1_2 1.546(6) . ?
N1_2 Si1_2 1.755(6) . ?
Si1_2 C12_2 1.837(10) . ?
Si1_2 C11_2 1.848(9) . ?
Si1_2 C13_2 1.851(8) . ?
P1_2 C121_2 1.810(7) . ?
P1_2 C111_2 1.823(6) . ?
P1_2 C1_2 1.838(6) . ?
C111_2 C112_2 1.388(9) . ?
C111_2 C116_2 1.399(9) . ?
C112_2 C113_2 1.370(9) . ?
C113_2 C114_2 1.385(11) . ?
C114_2 C115_2 1.369(11) . ?
C115_2 C116_2 1.394(10) . ?
C121_2 C122_2 1.387(10) . ?
C121_2 C126_2 1.395(10) . ?
C122_2 C123_2 1.392(11) . ?
C123_2 C124_2 1.375(12) . ?
C124_2 C125_2 1.371(11) . ?
C125_2 C126_2 1.360(10) . ?
N2_2 P2_2 1.570(5) . ?
N2_2 Si2_2 1.740(5) . ?
Si2_2 C22_2 1.853(6) . ?
Si2_2 C23_2 1.873(7) . ?
Si2_2 C21_2 1.876(7) . ?
P2_2 C211_2 1.806(6) . ?
P2_2 C221_2 1.815(7) . ?
P2_2 C5_2 1.833(6) . ?
C211_2 C216_2 1.398(9) . ?
C211_2 C212_2 1.408(9) . ?
C212_2 C213_2 1.390(9) . ?
C213_2 C214_2 1.391(10) . ?
C214_2 C215_2 1.374(11) . ?
C215_2 C216_2 1.382(9) . ?
C221_2 C222_2 1.393(9) . ?
C221_2 C226_2 1.397(9) . ?
C222_2 C223_2 1.383(10) . ?
C223_2 C224_2 1.375(11) . ?
C224_2 C225_2 1.383(10) . ?
C225_2 C226_2 1.381(10) . ?
C1_2 N6_2 1.339(8) . ?
C1_2 C2_2 1.388(9) . ?
C2_2 C3_2 1.391(9) . ?
C3_2 C4_2 1.377(9) . ?
C4_2 C5_2 1.387(8) . ?
C5_2 N6_2 1.351(7) . ?
C1S_3 Cl1_3 1.729(10) . ?
C1S_3 Cl2_3 1.748(9) . ?
C2S_3 Cl3_3 1.701(13) . ?
C2S_3 Cl4_3 1.737(13) . ?
